data_9007716
loop_
_publ_author_name
'Agron, P. A.'
'Busing, W. R.'

_publ_section_title
;
 Calcium and strontium dichloride hexahydrates by neutron diffraction
;
_journal_name_full 'Acta Crystallographica, Section C'
_journal_page_first 141
_journal_page_last 143
_journal_paper_doi 10.1107/S0108270186097007
_journal_volume 42
_journal_year 1986
_chemical_formula_structural SrCl2*6H2O
_chemical_formula_sum 'Cl2 H12 O6 Sr'
_space_group_IT_number 150
_symmetry_space_group_name_Hall 'P 3 2"'
_symmetry_space_group_name_H-M 'P 3 2 1'
_cell_angle_alpha 90
_cell_angle_beta 90
_cell_angle_gamma 120
_cell_length_a 7.9596
_cell_length_b 7.9596
_cell_length_c 4.1243
_cell_formula_units_Z 1
_cell_volume 226.289
_database_code_amcsd 0010028
_exptl_crystal_density_diffrn 1.956
_cod_original_formula_sum 'Sr Cl2 O6 H12'
_cod_database_code 9007716
_amcsd_formula_title SrCl2*6H2O

loop_
_space_group_symop_operation_xyz
x,y,z
y,x,-z
-y,x-y,z
-x,-x+y,-z
-x+y,-x,z
x-y,-y,-z

loop_
_atom_site_label
_atom_site_fract_x
_atom_site_fract_y
_atom_site_fract_z
_atom_site_U_iso_or_equiv
Sr 0.00000 0.00000 0.00000 0.01697
Cl 0.33330 0.66670 0.41900 0.03090
O1 0.32290 0.00000 0.00000 0.03255
O2 -0.22190 0.00000 0.50000 0.02457
H1 0.44190 0.09640 -0.08990 0.05712
H2 -0.24150 0.11030 0.48870 0.04433

loop_
_cod_related_entry_id
_cod_related_entry_database
_cod_related_entry_code
1 AMCSD 0010028
